data_7245309
loop_
_publ_author_name
'Chen, Xiaofeng'
'Ning, Lifeng'

_publ_section_title
;
 Pharmaceutical cocrystals of nomegestrol acetate with superior
 dissolution
;
_journal_name_full CrystEngComm
_journal_paper_doi 10.1039/D2CE00870J
_journal_year 2022
_chemical_formula_moiety 'C23 H30 O4, C7 H6 O3'
_chemical_formula_sum 'C30 H36 O7'
_chemical_formula_weight 508.59
_space_group_crystal_system monoclinic
_space_group_IT_number 4
_space_group_name_Hall 'P 2yb'
_space_group_name_H-M_alt 'P 1 21 1'
_atom_sites_solution_hydrogens mixed
_atom_sites_solution_primary dual
_audit_creation_date 2022-07-28
_audit_creation_method
;
Olex2 1.2
(compiled 2018.05.29 svn.r3508 for OlexSys, GUI svn.r5506)
;
_audit_update_record
;
2022-07-28 deposited with the CCDC.	2022-08-12 downloaded from the CCDC.
;
_cell_angle_alpha 90
_cell_angle_beta 112.707(4)
_cell_angle_gamma 90
_cell_formula_units_Z 2
_cell_length_a 10.9467(11)
_cell_length_b 11.0450(14)
_cell_length_c 11.7816(13)
_cell_measurement_reflns_used 6182
_cell_measurement_temperature 170
_cell_measurement_theta_max 26.377
_cell_measurement_theta_min 2.629
_cell_volume 1314.1(3)
_computing_cell_refinement 'SAINT V8.40A (?, 2016)'
_computing_data_reduction 'SAINT V8.40A (?, 2016)'
_computing_molecular_graphics 'Olex2 (Dolomanov et al., 2009)'
_computing_publication_material 'Olex2 (Dolomanov et al., 2009)'
_computing_structure_refinement 'ShelXL (Sheldrick, 2015)'
_computing_structure_solution 'ShelXT (Sheldrick, 2015)'
_diffrn_ambient_temperature 170.0
_diffrn_measured_fraction_theta_full 0.996
_diffrn_measured_fraction_theta_max 0.996
_diffrn_measurement_device_type 'D8 VENTURE'
_diffrn_measurement_method '\f and \w scans'
_diffrn_radiation_type MoK\a
_diffrn_radiation_wavelength 0.71073
_diffrn_reflns_av_R_equivalents 0.0466
_diffrn_reflns_av_unetI/netI 0.0539
_diffrn_reflns_Laue_measured_fraction_full 0.996
_diffrn_reflns_Laue_measured_fraction_max 0.996
_diffrn_reflns_limit_h_max 13
_diffrn_reflns_limit_h_min -13
_diffrn_reflns_limit_k_max 13
_diffrn_reflns_limit_k_min -13
_diffrn_reflns_limit_l_max 14
_diffrn_reflns_limit_l_min -14
_diffrn_reflns_number 15274
_diffrn_reflns_point_group_measured_fraction_full 0.993
_diffrn_reflns_point_group_measured_fraction_max 0.990
_diffrn_reflns_theta_full 25.242
_diffrn_reflns_theta_max 26.403
_diffrn_reflns_theta_min 1.874
_diffrn_standards_number 0
_exptl_absorpt_coefficient_mu 0.091
_exptl_absorpt_correction_T_max 0.7454
_exptl_absorpt_correction_T_min 0.6516
_exptl_absorpt_correction_type multi-scan
_exptl_absorpt_process_details
'SADABS-2016/2 (Bruker,2016/2) was used for absorption correction. wR2(int) was 0.1219 before and 0.0630 after correction. The Ratio of minimum to maximum transmission is 0.8742. The \l/2 correction factor is Not present.'
_exptl_crystal_colour colourless
_exptl_crystal_colour_primary colourless
_exptl_crystal_density_diffrn 1.285
_exptl_crystal_description block
_exptl_crystal_F_000 544
_exptl_crystal_size_max 0.15
_exptl_crystal_size_mid 0.08
_exptl_crystal_size_min 0.05
_refine_diff_density_max 0.192
_refine_diff_density_min -0.164
_refine_diff_density_rms 0.038
_refine_ls_abs_structure_details
;
 Refined as an inversion twin.
;
_refine_ls_abs_structure_Flack -0.7(12)
_refine_ls_extinction_method none
_refine_ls_goodness_of_fit_ref 1.049
_refine_ls_hydrogen_treatment mixed
_refine_ls_matrix_type full
_refine_ls_number_parameters 347
_refine_ls_number_reflns 5342
_refine_ls_number_restraints 3
_refine_ls_restrained_S_all 1.049
_refine_ls_R_factor_all 0.0555
_refine_ls_R_factor_gt 0.0412
_refine_ls_shift/su_max 0.000
_refine_ls_shift/su_mean 0.000
_refine_ls_structure_factor_coef Fsqd
_refine_ls_weighting_details 'w=1/[\s^2^(Fo^2^)+(0.0348P)^2^+0.2304P] where P=(Fo^2^+2Fc^2^)/3'
_refine_ls_weighting_scheme calc
_refine_ls_wR_factor_gt 0.0852
_refine_ls_wR_factor_ref 0.0951
_reflns_Friedel_coverage 0.886
_reflns_Friedel_fraction_full 0.990
_reflns_Friedel_fraction_max 0.983
_reflns_number_gt 4503
_reflns_number_total 5342
_reflns_threshold_expression 'I > 2\s(I)'
_cod_data_source_file d2ce00870j1.cif
_cod_data_source_block mo_20211128_0m
_cod_database_code 7245309
_shelx_shelxl_version_number 2018/3
_shelx_space_group_comment
;
The symmetry employed for this shelxl refinement is uniquely defined
by the following loop, which should always be used as a source of
symmetry information in preference to the above space-group names.
They are only intended as comments.
;
_shelx_estimated_absorpt_t_max 0.995
_shelx_estimated_absorpt_t_min 0.987
_olex2_refinement_description
;
1. Twinned data refinement
 Scales: 1.7(12)
 -0.7(12)
2. Fixed Uiso
 At 1.2 times of:
  All C(H) groups, All C(H,H) groups
 At 1.5 times of:
  All C(H,H,H) groups
3. Restrained distances
 O5-H5 = O6-H6
 0.87 with sigma of 0.02
4.a Ternary CH refined with riding coordinates:
 C8(H8), C9(H9), C10(H10), C14(H14)
4.b Secondary CH2 refined with riding coordinates:
 C1(H1A,H1B), C2(H2A,H2B), C11(H11A,H11B), C12(H12A,H12B), C15(H15A,H15B),
 C16(H16A,H16B)
4.c Aromatic/amide H refined with riding coordinates:
 C4(H4), C7(H7), C26(H26), C27(H27), C29(H29), C30(H30)
4.d Idealised Me refined as rotating group:
 C18(H18A,H18B,H18C), C21(H21A,H21B,H21C), C22(H22A,H22B,H22C), C24(H24A,H24B,
 H24C)
;
_olex2_submission_special_instructions 'No special instructions were received'

loop_
_space_group_symop_operation_xyz
'x, y, z'
'-x, y+1/2, -z'

loop_
_atom_site_label
_atom_site_type_symbol
_atom_site_fract_x
_atom_site_fract_y
_atom_site_fract_z
_atom_site_U_iso_or_equiv
_atom_site_adp_type
_atom_site_occupancy
_atom_site_site_symmetry_order
_atom_site_calc_flag
_atom_site_refinement_flags_posn
_atom_site_refinement_flags_adp
_atom_site_refinement_flags_occupancy
_atom_site_disorder_assembly
_atom_site_disorder_group
O1 O 0.4502(2) 0.5772(2) 0.65167(18) 0.0380(6) Uani 1 1 d . . . . .
O2 O -0.2227(2) 0.6525(2) -0.4120(2) 0.0432(6) Uani 1 1 d . . . . .
O3 O 0.02554(17) 0.44546(18) -0.24541(16) 0.0250(4) Uani 1 1 d . . . . .
O4 O -0.0225(2) 0.4449(2) -0.44796(18) 0.0389(5) Uani 1 1 d . . . . .
C1 C 0.1765(3) 0.5130(3) 0.3646(3) 0.0358(8) Uani 1 1 d . . . . .
H1A H 0.217687 0.435041 0.357676 0.043 Uiso 1 1 calc R . . . .
H1B H 0.079887 0.499887 0.337594 0.043 Uiso 1 1 calc R . . . .
C2 C 0.2332(3) 0.5552(3) 0.4986(3) 0.0373(8) Uani 1 1 d . . . . .
H2A H 0.183850 0.627549 0.506952 0.045 Uiso 1 1 calc R . . . .
H2B H 0.220785 0.490591 0.551402 0.045 Uiso 1 1 calc R . . . .
C3 C 0.3766(3) 0.5854(3) 0.5419(3) 0.0302(7) Uani 1 1 d . . . . .
C4 C 0.4263(3) 0.6277(3) 0.4507(3) 0.0295(7) Uani 1 1 d . . . . .
H4 H 0.517335 0.648169 0.477207 0.035 Uiso 1 1 calc R . . . .
C5 C 0.3488(3) 0.6389(3) 0.3305(3) 0.0240(6) Uani 1 1 d . . . . .
C6 C 0.4025(3) 0.6873(3) 0.2429(3) 0.0251(6) Uani 1 1 d . . . . .
C7 C 0.3235(3) 0.7029(3) 0.1244(3) 0.0259(6) Uani 1 1 d . . . . .
H7 H 0.361231 0.737107 0.071343 0.031 Uiso 1 1 calc R . . . .
C8 C 0.1793(3) 0.6698(3) 0.0699(2) 0.0222(6) Uani 1 1 d . . . . .
H8 H 0.126957 0.742886 0.073486 0.027 Uiso 1 1 calc R . . . .
C9 C 0.1503(3) 0.5690(3) 0.1457(2) 0.0223(6) Uani 1 1 d . . . . .
H9 H 0.200247 0.495296 0.139317 0.027 Uiso 1 1 calc R . . . .
C10 C 0.2025(3) 0.6066(3) 0.2820(3) 0.0246(6) Uani 1 1 d . . . . .
H10 H 0.153738 0.681691 0.286872 0.030 Uiso 1 1 calc R . . . .
C11 C 0.0028(3) 0.5375(3) 0.0922(3) 0.0256(6) Uani 1 1 d . . . . .
H11A H -0.048298 0.608257 0.101057 0.031 Uiso 1 1 calc R . . . .
H11B H -0.013045 0.469814 0.139868 0.031 Uiso 1 1 calc R . . . .
C12 C -0.0475(3) 0.5013(3) -0.0443(2) 0.0253(6) Uani 1 1 d . . . . .
H12A H -0.004521 0.424821 -0.052492 0.030 Uiso 1 1 calc R . . . .
H12B H -0.144257 0.487197 -0.075703 0.030 Uiso 1 1 calc R . . . .
C13 C -0.0178(3) 0.5999(3) -0.1211(2) 0.0227(6) Uani 1 1 d . . . . .
C14 C 0.1321(3) 0.6292(3) -0.0637(3) 0.0225(6) Uani 1 1 d . . . . .
H14 H 0.179396 0.551779 -0.063783 0.027 Uiso 1 1 calc R . . . .
C15 C 0.1536(3) 0.7117(3) -0.1584(3) 0.0265(6) Uani 1 1 d . . . . .
H15A H 0.246295 0.706969 -0.152263 0.032 Uiso 1 1 calc R . . . .
H15B H 0.132548 0.796836 -0.147078 0.032 Uiso 1 1 calc R . . . .
C16 C 0.0566(3) 0.6615(3) -0.2835(3) 0.0309(7) Uani 1 1 d . . . . .
H16A H 0.001902 0.727778 -0.334807 0.037 Uiso 1 1 calc R . . . .
H16B H 0.106109 0.622841 -0.328520 0.037 Uiso 1 1 calc R . . . .
C17 C -0.0322(3) 0.5674(3) -0.2547(2) 0.0249(6) Uani 1 1 d . . . . .
C18 C -0.1068(3) 0.7107(3) -0.1295(3) 0.0300(7) Uani 1 1 d . . . . .
H18A H -0.199947 0.686031 -0.165681 0.045 Uiso 1 1 calc GR . . . .
H18B H -0.090443 0.772847 -0.181337 0.045 Uiso 1 1 calc GR . . . .
H18C H -0.086444 0.743446 -0.046940 0.045 Uiso 1 1 calc GR . . . .
C20 C -0.1763(3) 0.5649(3) -0.3480(3) 0.0301(7) Uani 1 1 d . . . . .
C21 C -0.2591(3) 0.4557(3) -0.3507(3) 0.0323(7) Uani 1 1 d . . . . .
H21A H -0.339630 0.481108 -0.339726 0.048 Uiso 1 1 calc GR . . . .
H21B H -0.208449 0.400314 -0.284223 0.048 Uiso 1 1 calc GR . . . .
H21C H -0.283347 0.414419 -0.430060 0.048 Uiso 1 1 calc GR . . . .
C22 C 0.5467(3) 0.7227(3) 0.2898(3) 0.0326(7) Uani 1 1 d . . . . .
H22A H 0.563220 0.789067 0.348997 0.049 Uiso 1 1 calc GR . . . .
H22B H 0.568947 0.748977 0.220613 0.049 Uiso 1 1 calc GR . . . .
H22C H 0.601634 0.652893 0.330071 0.049 Uiso 1 1 calc GR . . . .
C23 C 0.0275(3) 0.3961(3) -0.3490(3) 0.0297(7) Uani 1 1 d . . . . .
C24 C 0.0981(3) 0.2777(3) -0.3264(3) 0.0362(7) Uani 1 1 d . . . . .
H24A H 0.193704 0.291723 -0.297189 0.054 Uiso 1 1 calc GR . . . .
H24B H 0.068664 0.231080 -0.403129 0.054 Uiso 1 1 calc GR . . . .
H24C H 0.078238 0.232262 -0.264114 0.054 Uiso 1 1 calc GR . . . .
O5 O 0.3403(2) 0.4818(2) -0.20063(19) 0.0354(5) Uani 1 1 d D . . . .
H5 H 0.381(4) 0.521(4) -0.244(3) 0.065(13) Uiso 1 1 d D . . . .
O6 O 0.8168(2) 0.4752(2) 0.3142(2) 0.0461(6) Uani 1 1 d D . . . .
H6 H 0.868(4) 0.454(4) 0.390(2) 0.064(12) Uiso 1 1 d D . . . .
O7 O 0.6830(3) 0.3469(2) 0.3567(2) 0.0486(7) Uani 1 1 d . . . . .
C25 C 0.4309(3) 0.4690(3) -0.0841(3) 0.0291(7) Uani 1 1 d . . . . .
C26 C 0.3987(3) 0.3932(3) -0.0049(3) 0.0338(7) Uani 1 1 d . . . . .
H26 H 0.315555 0.352945 -0.033221 0.041 Uiso 1 1 calc R . . . .
C27 C 0.4877(3) 0.3768(3) 0.1144(3) 0.0319(7) Uani 1 1 d . . . . .
H27 H 0.465483 0.324877 0.167872 0.038 Uiso 1 1 calc R . . . .
C28 C 0.6097(3) 0.4355(3) 0.1573(3) 0.0298(7) Uani 1 1 d . . . . .
C29 C 0.6404(3) 0.5105(3) 0.0779(3) 0.0332(7) Uani 1 1 d . . . . .
H29 H 0.723195 0.551318 0.106229 0.040 Uiso 1 1 calc R . . . .
C30 C 0.5518(3) 0.5268(3) -0.0425(3) 0.0349(7) Uani 1 1 d . . . . .
H30 H 0.574470 0.577804 -0.096343 0.042 Uiso 1 1 calc R . . . .
C31 C 0.7030(3) 0.4136(3) 0.2846(3) 0.0349(7) Uani 1 1 d . . . . .

loop_
_atom_site_aniso_label
_atom_site_aniso_U_11
_atom_site_aniso_U_22
_atom_site_aniso_U_33
_atom_site_aniso_U_23
_atom_site_aniso_U_13
_atom_site_aniso_U_12
O1 0.0323(12) 0.0557(15) 0.0230(11) 0.0067(10) 0.0075(9) 0.0051(11)
O2 0.0339(12) 0.0445(15) 0.0390(13) 0.0137(11) 0.0005(10) 0.0049(11)
O3 0.0236(9) 0.0265(11) 0.0230(10) -0.0020(8) 0.0068(7) 0.0027(9)
O4 0.0352(11) 0.0554(15) 0.0222(11) -0.0025(11) 0.0067(9) 0.0007(11)
C1 0.0320(16) 0.050(2) 0.0257(16) 0.0044(14) 0.0111(13) -0.0093(15)
C2 0.0317(17) 0.057(2) 0.0259(16) 0.0020(15) 0.0139(13) -0.0044(16)
C3 0.0290(15) 0.0352(18) 0.0260(16) 0.0017(13) 0.0100(13) 0.0027(14)
C4 0.0221(14) 0.0365(17) 0.0303(16) 0.0012(13) 0.0107(12) 0.0008(13)
C5 0.0230(14) 0.0250(15) 0.0246(15) 0.0002(12) 0.0098(12) 0.0022(12)
C6 0.0219(14) 0.0255(16) 0.0277(16) 0.0002(12) 0.0094(12) -0.0014(12)
C7 0.0250(15) 0.0246(15) 0.0295(16) 0.0012(12) 0.0123(13) -0.0043(12)
C8 0.0230(14) 0.0214(14) 0.0231(14) 0.0025(12) 0.0098(11) -0.0003(12)
C9 0.0219(13) 0.0225(14) 0.0224(14) 0.0006(11) 0.0085(11) -0.0016(11)
C10 0.0211(13) 0.0289(16) 0.0243(14) -0.0014(12) 0.0092(11) -0.0013(12)
C11 0.0253(14) 0.0282(17) 0.0262(15) 0.0010(12) 0.0131(12) -0.0033(12)
C12 0.0211(13) 0.0264(15) 0.0269(15) -0.0015(12) 0.0076(11) -0.0031(12)
C13 0.0196(13) 0.0247(15) 0.0223(14) 0.0009(11) 0.0065(11) -0.0014(12)
C14 0.0200(13) 0.0228(15) 0.0239(14) 0.0020(11) 0.0077(11) -0.0009(12)
C15 0.0237(14) 0.0262(15) 0.0290(16) 0.0056(12) 0.0094(12) 0.0004(12)
C16 0.0291(15) 0.0361(18) 0.0256(16) 0.0037(13) 0.0086(12) -0.0036(14)
C17 0.0239(14) 0.0242(15) 0.0242(15) 0.0036(12) 0.0067(11) 0.0025(12)
C18 0.0244(15) 0.0289(16) 0.0350(18) 0.0011(13) 0.0097(13) 0.0038(13)
C20 0.0274(15) 0.0353(18) 0.0247(15) -0.0013(14) 0.0070(12) 0.0032(14)
C21 0.0210(14) 0.0394(19) 0.0325(16) 0.0003(15) 0.0060(12) 0.0001(14)
C22 0.0241(15) 0.044(2) 0.0285(17) 0.0005(14) 0.0086(13) -0.0074(14)
C23 0.0179(14) 0.0420(18) 0.0275(16) -0.0073(14) 0.0070(12) -0.0042(13)
C24 0.0330(17) 0.0375(19) 0.0401(18) -0.0097(15) 0.0163(14) -0.0007(14)
O5 0.0287(11) 0.0473(15) 0.0263(11) 0.0013(10) 0.0065(9) 0.0021(10)
O6 0.0381(13) 0.0594(17) 0.0297(12) 0.0052(12) 0.0007(10) -0.0093(12)
O7 0.0569(16) 0.0523(16) 0.0311(13) 0.0072(12) 0.0108(11) -0.0112(12)
C25 0.0282(15) 0.0332(18) 0.0250(15) -0.0023(13) 0.0094(12) 0.0047(13)
C26 0.0275(15) 0.0385(18) 0.0343(17) -0.0011(14) 0.0108(13) -0.0037(15)
C27 0.0344(17) 0.0323(17) 0.0311(17) 0.0017(13) 0.0150(14) -0.0018(14)
C28 0.0320(15) 0.0303(17) 0.0255(15) -0.0013(13) 0.0095(12) 0.0037(14)
C29 0.0290(16) 0.0364(18) 0.0323(17) 0.0005(14) 0.0099(13) -0.0039(14)
C30 0.0348(17) 0.0382(19) 0.0311(17) 0.0061(14) 0.0119(14) -0.0008(14)
C31 0.0389(18) 0.0352(19) 0.0285(16) -0.0046(14) 0.0105(14) 0.0008(15)

loop_
_atom_type_symbol
_atom_type_description
_atom_type_scat_dispersion_real
_atom_type_scat_dispersion_imag
_atom_type_scat_source
C C 0.0033 0.0016 'International Tables Vol C Tables 4.2.6.8 and 6.1.1.4'
H H 0.0000 0.0000 'International Tables Vol C Tables 4.2.6.8 and 6.1.1.4'
O O 0.0106 0.0060 'International Tables Vol C Tables 4.2.6.8 and 6.1.1.4'

loop_
_geom_angle_atom_site_label_1
_geom_angle_atom_site_label_2
_geom_angle_atom_site_label_3
_geom_angle
_geom_angle_site_symmetry_1
_geom_angle_site_symmetry_3
_geom_angle_publ_flag
C23 O3 C17 117.4(2) . . ?
C10 C1 C2 110.6(3) . . ?
C3 C2 C1 112.1(2) . . ?
O1 C3 C2 121.1(3) . . ?
O1 C3 C4 121.2(3) . . ?
C4 C3 C2 117.7(3) . . ?
C5 C4 C3 122.9(3) . . ?
C4 C5 C6 120.8(2) . . ?
C4 C5 C10 121.1(2) . . ?
C6 C5 C10 118.1(2) . . ?
C5 C6 C22 118.9(2) . . ?
C7 C6 C5 120.4(3) . . ?
C7 C6 C22 120.7(3) . . ?
C6 C7 C8 124.2(3) . . ?
C7 C8 C9 110.3(2) . . ?
C7 C8 C14 113.2(2) . . ?
C14 C8 C9 108.9(2) . . ?
C8 C9 C10 109.6(2) . . ?
C11 C9 C8 110.3(2) . . ?
C11 C9 C10 113.6(2) . . ?
C1 C10 C5 110.5(2) . . ?
C1 C10 C9 113.5(2) . . ?
C5 C10 C9 111.6(2) . . ?
C9 C11 C12 112.7(2) . . ?
C13 C12 C11 111.2(2) . . ?
C12 C13 C14 108.8(2) . . ?
C12 C13 C17 118.1(2) . . ?
C12 C13 C18 109.2(2) . . ?
C14 C13 C17 99.5(2) . . ?
C18 C13 C14 113.5(2) . . ?
C18 C13 C17 107.6(2) . . ?
C8 C14 C13 113.1(2) . . ?
C8 C14 C15 119.5(2) . . ?
C15 C14 C13 104.0(2) . . ?
C14 C15 C16 103.8(2) . . ?
C17 C16 C15 106.9(2) . . ?
O3 C17 C13 105.2(2) . . ?
O3 C17 C16 110.1(2) . . ?
O3 C17 C20 109.2(2) . . ?
C16 C17 C13 103.8(2) . . ?
C20 C17 C13 113.6(2) . . ?
C20 C17 C16 114.5(2) . . ?
O2 C20 C17 119.9(3) . . ?
O2 C20 C21 121.6(3) . . ?
C21 C20 C17 118.4(3) . . ?
O3 C23 C24 112.5(3) . . ?
O4 C23 O3 122.4(3) . . ?
O4 C23 C24 125.1(3) . . ?
O5 C25 C26 117.7(3) . . ?
O5 C25 C30 122.6(3) . . ?
C30 C25 C26 119.7(3) . . ?
C27 C26 C25 119.9(3) . . ?
C26 C27 C28 120.7(3) . . ?
C27 C28 C31 119.0(3) . . ?
C29 C28 C27 118.8(3) . . ?
C29 C28 C31 122.2(3) . . ?
C28 C29 C30 120.8(3) . . ?
C25 C30 C29 120.0(3) . . ?
O6 C31 C28 113.0(3) . . ?
O7 C31 O6 121.9(3) . . ?
O7 C31 C28 125.1(3) . . ?

loop_
_geom_bond_atom_site_label_1
_geom_bond_atom_site_label_2
_geom_bond_distance
_geom_bond_site_symmetry_2
_geom_bond_publ_flag
O1 C3 1.235(3) . ?
O2 C20 1.212(4) . ?
O3 C17 1.474(3) . ?
O3 C23 1.344(3) . ?
O4 C23 1.207(4) . ?
C1 C2 1.529(4) . ?
C1 C10 1.520(4) . ?
C2 C3 1.489(4) . ?
C3 C4 1.455(4) . ?
C4 C5 1.347(4) . ?
C5 C6 1.471(4) . ?
C5 C10 1.520(4) . ?
C6 C7 1.340(4) . ?
C6 C22 1.509(4) . ?
C7 C8 1.502(4) . ?
C8 C9 1.535(4) . ?
C8 C14 1.523(4) . ?
C9 C10 1.539(4) . ?
C9 C11 1.529(4) . ?
C11 C12 1.538(4) . ?
C12 C13 1.529(4) . ?
C13 C14 1.548(4) . ?
C13 C17 1.562(4) . ?
C13 C18 1.543(4) . ?
C14 C15 1.527(4) . ?
C15 C16 1.548(4) . ?
C16 C17 1.547(4) . ?
C17 C20 1.536(4) . ?
C20 C21 1.501(4) . ?
C23 C24 1.489(5) . ?
O5 C25 1.355(3) . ?
O6 C31 1.343(4) . ?
O7 C31 1.207(4) . ?
C25 C26 1.397(4) . ?
C25 C30 1.378(4) . ?
C26 C27 1.378(4) . ?
C27 C28 1.393(4) . ?
C28 C29 1.385(4) . ?
C28 C31 1.472(4) . ?
C29 C30 1.387(4) . ?

loop_
_twin_individual_id
_twin_individual_mass_fraction_refined
1 1.7(12)
2 -0.7(12)
